data_8106498
loop_
_publ_author_name
'Yuan, Hua'
'Chen, Chunni'
'Wang, Linyan'

_publ_section_title
;
 Crystal structure of N-(3,4-dichlorobenzylidene)-4-methylaniline,
 C14H11Cl2N
;
_journal_issue 2
_journal_name_full 'Zeitschrift f\"ur Kristallographie - New Crystal Structures'
_journal_page_first 249
_journal_page_last 250
_journal_paper_doi 10.1515/ncrs-2016-0225
_journal_volume 232
_journal_year 2017
_chemical_formula_moiety 'C14 H11 Cl2 N'
_chemical_formula_sum 'C14 H11 Cl2 N'
_chemical_formula_weight 264.14
_space_group_crystal_system monoclinic
_space_group_IT_number 14
_space_group_name_Hall '-P 2ybc'
_space_group_name_H-M_alt 'P 1 21/c 1'
_atom_sites_solution_hydrogens geom
_atom_sites_solution_primary direct
_atom_sites_solution_secondary difmap
_cell_angle_alpha 90.00
_cell_angle_beta 97.055(5)
_cell_angle_gamma 90.00
_cell_formula_units_Z 4
_cell_length_a 6.1494(3)
_cell_length_b 14.4196(5)
_cell_length_c 14.2686(8)
_cell_measurement_reflns_used 2205
_cell_measurement_temperature 293(2)
_cell_measurement_theta_max 28.2230
_cell_measurement_theta_min 4.3600
_cell_volume 1255.64(10)
_computing_structure_refinement 'SHELXL-97 (Sheldrick, 1997)'
_computing_structure_solution 'SHELXS-97 (Sheldrick, 1990)'
_diffrn_ambient_temperature 293(2)
_diffrn_detector_area_resol_mean 15.9149
_diffrn_measured_fraction_theta_full 0.991
_diffrn_measured_fraction_theta_max 0.991
_diffrn_measurement_device_type 'Gemini S Ultra, Agilent Technologies'
_diffrn_measurement_method '\w scans'
_diffrn_radiation_source 'Enhance (Mo) X-ray Source'
_diffrn_radiation_type MoK\a
_diffrn_radiation_wavelength 0.71073
_diffrn_reflns_av_R_equivalents 0.0198
_diffrn_reflns_av_sigmaI/netI 0.0254
_diffrn_reflns_limit_h_max 7
_diffrn_reflns_limit_h_min -7
_diffrn_reflns_limit_k_max 17
_diffrn_reflns_limit_k_min -17
_diffrn_reflns_limit_l_max 17
_diffrn_reflns_limit_l_min -10
_diffrn_reflns_number 6756
_diffrn_reflns_theta_full 26.00
_diffrn_reflns_theta_max 26.00
_diffrn_reflns_theta_min 4.03
_exptl_absorpt_coefficient_mu 0.492
_exptl_absorpt_correction_T_max 0.8546
_exptl_absorpt_correction_T_min 0.8091
_exptl_absorpt_correction_type multi-scan
_exptl_absorpt_process_details SADABS
_exptl_crystal_colour colorless
_exptl_crystal_density_diffrn 1.397
_exptl_crystal_density_method 'not measured'
_exptl_crystal_description sheet
_exptl_crystal_F_000 544
_exptl_crystal_size_max 0.45
_exptl_crystal_size_mid 0.40
_exptl_crystal_size_min 0.33
_refine_diff_density_max 0.204
_refine_diff_density_min -0.203
_refine_diff_density_rms 0.035
_refine_ls_extinction_method none
_refine_ls_goodness_of_fit_ref 1.067
_refine_ls_hydrogen_treatment mixed
_refine_ls_matrix_type full
_refine_ls_number_parameters 155
_refine_ls_number_reflns 2449
_refine_ls_number_restraints 0
_refine_ls_restrained_S_all 1.067
_refine_ls_R_factor_all 0.0443
_refine_ls_R_factor_gt 0.0347
_refine_ls_shift/su_max 0.001
_refine_ls_shift/su_mean 0.000
_refine_ls_structure_factor_coef Fsqd
_refine_ls_weighting_details 'calc w=1/[\s^2^(Fo^2^)+(0.0392P)^2^+0.2778P] where P=(Fo^2^+2Fc^2^)/3'
_refine_ls_weighting_scheme calc
_refine_ls_wR_factor_gt 0.0848
_refine_ls_wR_factor_ref 0.0894
_reflns_number_gt 2030
_reflns_number_total 2449
_reflns_threshold_expression >2sigma(I)
_cod_data_source_file suppl_ncrs-2016-0225_suppl.cif
_cod_data_source_block wly-2
_cod_depositor_comments
;
The following automatic conversions were performed:

data item '_exptl_absorpt_correction_type' value 'Multi-scan' was
changed to 'multi-scan' in accordance with the built-in table derived
from the CIF Core dictionary named 'cif_core.dic' version 2.4.5 last
updated on 2014-11-21.

Automatic conversion script
Id: cif_fix_values 8738 2021-04-28 16:35:53Z antanas 
;
_cod_original_sg_symbol_H-M 'P 21/c'
_cod_database_code 8106498

loop_
_symmetry_equiv_pos_as_xyz
'x, y, z'
'-x, y+1/2, -z+1/2'
'-x, -y, -z'
'x, -y-1/2, z-1/2'

loop_
_atom_site_label
_atom_site_type_symbol
_atom_site_fract_x
_atom_site_fract_y
_atom_site_fract_z
_atom_site_U_iso_or_equiv
_atom_site_adp_type
_atom_site_occupancy
_atom_site_site_symmetry_order
_atom_site_calc_flag
_atom_site_refinement_flags_posn
_atom_site_refinement_flags_adp
_atom_site_refinement_flags_occupancy
_atom_site_disorder_assembly
_atom_site_disorder_group
Cl1 Cl 0.43922(9) 0.73283(3) 0.63031(4) 0.06131(18) Uani 1 1 d . . . . .
Cl2 Cl 0.85709(8) 0.65646(3) 0.54576(4) 0.05815(17) Uani 1 1 d . . . . .
N1 N 0.8114(2) 0.29318(9) 0.62144(11) 0.0440(4) Uani 1 1 d . . . . .
C1 C 0.4957(3) 0.61516(11) 0.63048(12) 0.0413(4) Uani 1 1 d . . . . .
C2 C 0.6817(3) 0.58194(11) 0.59479(12) 0.0386(4) Uani 1 1 d . . . . .
C3 C 0.7262(3) 0.48821(11) 0.59714(12) 0.0392(4) Uani 1 1 d . . . . .
H3 H 0.8513 0.4661 0.5740 0.047 Uiso 1 1 calc R U . . .
C4 C 0.5846(3) 0.42656(11) 0.63396(12) 0.0391(4) Uani 1 1 d . . . . .
C5 C 0.3978(3) 0.46060(13) 0.66749(13) 0.0466(4) Uani 1 1 d . . . . .
H5 H 0.3007 0.4196 0.6909 0.056 Uiso 1 1 calc R U . . .
C6 C 0.3541(3) 0.55461(13) 0.66659(13) 0.0464(4) Uani 1 1 d . . . . .
H6 H 0.2298 0.5769 0.6902 0.056 Uiso 1 1 calc R U . . .
C7 C 0.6305(3) 0.32649(11) 0.63733(12) 0.0420(4) Uani 1 1 d . . . . .
H7 H 0.5213 0.2862 0.6518 0.050 Uiso 1 1 calc R U . . .
C8 C 0.8433(3) 0.19551(11) 0.62316(12) 0.0391(4) Uani 1 1 d . . . . .
C9 C 0.6826(3) 0.13134(12) 0.59179(13) 0.0441(4) Uani 1 1 d . . . . .
H9 H 0.5426 0.1515 0.5687 0.053 Uiso 1 1 calc R U . . .
C10 C 0.7296(3) 0.03763(12) 0.59470(13) 0.0480(4) Uani 1 1 d . . . . .
H10 H 0.6190 -0.0044 0.5746 0.058 Uiso 1 1 calc R U . . .
C11 C 0.9372(3) 0.00453(12) 0.62673(12) 0.0447(4) Uani 1 1 d . . . . .
C12 C 1.0963(3) 0.06917(12) 0.65752(14) 0.0500(5) Uani 1 1 d . . . . .
H12 H 1.2366 0.0490 0.6801 0.060 Uiso 1 1 calc R U . . .
C13 C 1.0512(3) 0.16303(12) 0.65542(14) 0.0499(5) Uani 1 1 d . . . . .
H13 H 1.1617 0.2050 0.6759 0.060 Uiso 1 1 calc R U . . .
C14 C 0.9874(4) -0.09788(13) 0.62742(16) 0.0646(6) Uani 1 1 d . . . . .
H14A H 1.0628 -0.1150 0.6879 0.097 Uiso 1 1 calc R U . . .
H14B H 1.0784 -0.1115 0.5791 0.097 Uiso 1 1 calc R U . . .
H14C H 0.8532 -0.1323 0.6157 0.097 Uiso 1 1 calc R U . . .

loop_
_atom_site_aniso_label
_atom_site_aniso_U_11
_atom_site_aniso_U_22
_atom_site_aniso_U_33
_atom_site_aniso_U_23
_atom_site_aniso_U_13
_atom_site_aniso_U_12
Cl1 0.0717(4) 0.0401(3) 0.0721(4) -0.0024(2) 0.0083(3) 0.0180(2)
Cl2 0.0521(3) 0.0404(3) 0.0838(4) 0.0091(2) 0.0159(3) -0.0048(2)
N1 0.0468(8) 0.0333(7) 0.0531(9) 0.0034(6) 0.0114(7) -0.0003(6)
C1 0.0483(10) 0.0373(9) 0.0369(9) -0.0018(7) -0.0003(8) 0.0099(7)
C2 0.0403(9) 0.0362(9) 0.0388(9) 0.0006(7) 0.0027(7) -0.0003(7)
C3 0.0381(9) 0.0390(9) 0.0414(9) -0.0018(7) 0.0084(7) 0.0037(7)
C4 0.0441(9) 0.0361(9) 0.0373(9) 0.0008(7) 0.0057(7) 0.0011(7)
C5 0.0454(10) 0.0477(10) 0.0491(11) 0.0064(8) 0.0153(8) 0.0017(8)
C6 0.0439(9) 0.0523(11) 0.0449(10) -0.0004(8) 0.0127(8) 0.0113(8)
C7 0.0456(10) 0.0376(9) 0.0440(10) 0.0045(7) 0.0106(8) -0.0031(7)
C8 0.0441(9) 0.0331(8) 0.0418(9) 0.0036(7) 0.0119(7) 0.0005(7)
C9 0.0426(9) 0.0397(9) 0.0484(10) 0.0023(8) -0.0010(8) 0.0012(7)
C10 0.0554(11) 0.0382(9) 0.0487(11) -0.0017(8) -0.0011(9) -0.0055(8)
C11 0.0583(11) 0.0374(9) 0.0391(10) 0.0020(7) 0.0096(8) 0.0064(8)
C12 0.0419(10) 0.0483(11) 0.0603(12) 0.0038(9) 0.0079(9) 0.0098(8)
C13 0.0386(9) 0.0427(10) 0.0687(13) -0.0006(9) 0.0077(9) -0.0043(8)
C14 0.0873(16) 0.0409(11) 0.0665(14) 0.0017(9) 0.0123(12) 0.0143(10)

loop_
_atom_type_symbol
_atom_type_description
_atom_type_scat_dispersion_real
_atom_type_scat_dispersion_imag
_atom_type_scat_source
C C 0.0033 0.0016 'International Tables Vol C Tables 4.2.6.8 and 6.1.1.4'
H H 0.0000 0.0000 'International Tables Vol C Tables 4.2.6.8 and 6.1.1.4'
N N 0.0061 0.0033 'International Tables Vol C Tables 4.2.6.8 and 6.1.1.4'
Cl Cl 0.1484 0.1585 'International Tables Vol C Tables 4.2.6.8 and 6.1.1.4'

loop_
_geom_angle_atom_site_label_1
_geom_angle_atom_site_label_2
_geom_angle_atom_site_label_3
_geom_angle
_geom_angle_site_symmetry_1
_geom_angle_site_symmetry_3
C7 N1 C8 119.89(15) . .
C6 C1 C2 120.28(15) . .
C6 C1 Cl1 119.06(13) . .
C2 C1 Cl1 120.66(14) . .
C3 C2 C1 119.83(15) . .
C3 C2 Cl2 119.17(13) . .
C1 C2 Cl2 120.99(13) . .
C2 C3 C4 120.27(15) . .
C2 C3 H3 119.9 . .
C4 C3 H3 119.9 . .
C5 C4 C3 119.16(15) . .
C5 C4 C7 119.99(15) . .
C3 C4 C7 120.85(15) . .
C6 C5 C4 120.81(17) . .
C6 C5 H5 119.6 . .
C4 C5 H5 119.6 . .
C1 C6 C5 119.63(16) . .
C1 C6 H6 120.2 . .
C5 C6 H6 120.2 . .
N1 C7 C4 122.66(16) . .
N1 C7 H7 118.7 . .
C4 C7 H7 118.7 . .
C13 C8 C9 118.24(16) . .
C13 C8 N1 117.38(16) . .
C9 C8 N1 124.34(16) . .
C10 C9 C8 120.31(17) . .
C10 C9 H9 119.8 . .
C8 C9 H9 119.8 . .
C9 C10 C11 121.84(17) . .
C9 C10 H10 119.1 . .
C11 C10 H10 119.1 . .
C12 C11 C10 117.34(16) . .
C12 C11 C14 121.40(18) . .
C10 C11 C14 121.26(18) . .
C13 C12 C11 121.40(17) . .
C13 C12 H12 119.3 . .
C11 C12 H12 119.3 . .
C12 C13 C8 120.86(17) . .
C12 C13 H13 119.6 . .
C8 C13 H13 119.6 . .
C11 C14 H14A 109.5 . .
C11 C14 H14B 109.5 . .
H14A C14 H14B 109.5 . .
C11 C14 H14C 109.5 . .
H14A C14 H14C 109.5 . .
H14B C14 H14C 109.5 . .

loop_
_geom_bond_atom_site_label_1
_geom_bond_atom_site_label_2
_geom_bond_distance
_geom_bond_site_symmetry_2
Cl1 C1 1.7319(17) .
Cl2 C2 1.7298(17) .
N1 C7 1.258(2) .
N1 C8 1.422(2) .
C1 C6 1.377(2) .
C1 C2 1.393(2) .
C2 C3 1.378(2) .
C3 C4 1.392(2) .
C3 H3 0.9300 .
C4 C5 1.387(2) .
C4 C7 1.470(2) .
C5 C6 1.382(2) .
C5 H5 0.9300 .
C6 H6 0.9300 .
C7 H7 0.9300 .
C8 C13 1.386(2) .
C8 C9 1.387(2) .
C9 C10 1.381(2) .
C9 H9 0.9300 .
C10 C11 1.386(3) .
C10 H10 0.9300 .
C11 C12 1.383(3) .
C11 C14 1.508(2) .
C12 C13 1.381(2) .
C12 H12 0.9300 .
C13 H13 0.9300 .
C14 H14A 0.9600 .
C14 H14B 0.9600 .
C14 H14C 0.9600 .

loop_
_geom_torsion_atom_site_label_1
_geom_torsion_atom_site_label_2
_geom_torsion_atom_site_label_3
_geom_torsion_atom_site_label_4
_geom_torsion
_geom_torsion_site_symmetry_1
_geom_torsion_site_symmetry_2
_geom_torsion_site_symmetry_3
_geom_torsion_site_symmetry_4
C6 C1 C2 C3 -1.1(3) . . . .
Cl1 C1 C2 C3 178.78(13) . . . .
C6 C1 C2 Cl2 177.96(14) . . . .
Cl1 C1 C2 Cl2 -2.1(2) . . . .
C1 C2 C3 C4 0.8(3) . . . .
Cl2 C2 C3 C4 -178.32(13) . . . .
C2 C3 C4 C5 0.5(3) . . . .
C2 C3 C4 C7 -179.70(16) . . . .
C3 C4 C5 C6 -1.5(3) . . . .
C7 C4 C5 C6 178.73(17) . . . .
C2 C1 C6 C5 0.2(3) . . . .
Cl1 C1 C6 C5 -179.73(15) . . . .
C4 C5 C6 C1 1.1(3) . . . .
C8 N1 C7 C4 -178.20(15) . . . .
C5 C4 C7 N1 -169.04(17) . . . .
C3 C4 C7 N1 11.2(3) . . . .
C7 N1 C8 C13 -146.26(18) . . . .
C7 N1 C8 C9 36.0(3) . . . .
C13 C8 C9 C10 1.2(3) . . . .
N1 C8 C9 C10 178.89(17) . . . .
C8 C9 C10 C11 -1.3(3) . . . .
C9 C10 C11 C12 1.1(3) . . . .
C9 C10 C11 C14 -178.58(17) . . . .
C10 C11 C12 C13 -0.7(3) . . . .
C14 C11 C12 C13 178.90(18) . . . .
C11 C12 C13 C8 0.7(3) . . . .
C9 C8 C13 C12 -0.9(3) . . . .
N1 C8 C13 C12 -178.74(16) . . . .
